data_7134211
loop_
_publ_author_name
'Bairagi, Subhash'
'Chatterjee, Debipada'
'Giri, Soumen'
'Ghosh, Sundargopal'

_publ_section_title
;
 Hypoelectronic Titanaboranes: Icosahedral and Tetracapped Tetrahedral
 Clusters Comprising Bridging Hydrides
;
_journal_name_full 'Chemical Communications'
_journal_paper_doi 10.1039/D4CC06535B
_journal_year 2025
_chemical_formula_sum 'C30 H53 B9 Cl2 Ti3'
_chemical_formula_weight 725.61
_space_group_crystal_system orthorhombic
_space_group_IT_number 33
_space_group_name_Hall 'P 2c -2n'
_space_group_name_H-M_alt 'P n a 21'
_atom_sites_solution_hydrogens mixed
_audit_creation_method SHELXL-2019/3
_audit_update_record
;
2024-05-07 deposited with the CCDC.	2025-02-03 downloaded from the CCDC.
;
_cell_angle_alpha 90
_cell_angle_beta 90
_cell_angle_gamma 90
_cell_formula_units_Z 4
_cell_length_a 17.2436(17)
_cell_length_b 11.5096(10)
_cell_length_c 18.5384(16)
_cell_measurement_reflns_used 6884
_cell_measurement_temperature 302(2)
_cell_measurement_theta_max 20.6
_cell_measurement_theta_min 2.8
_cell_volume 3679.3(6)
_computing_cell_refinement 'APEX3/SAINT (Bruker, 2016)'
_computing_data_collection 'APEX3 (Bruker, 2016)'
_computing_data_reduction 'SAINT/XPREP (Bruker, 2016)'
_computing_molecular_graphics 'ORTEP3 (Farrugia, 1997) and Mercury (Bruno et al., 2002)'
_computing_publication_material 'SHELXL-2019/2 (Sheldrick, 2019)'
_computing_structure_refinement 'SHELXL-2019/2 (Sheldrick, 2019)'
_computing_structure_solution 'SHELXT-2018/2 (Sheldrick, 2018)'
_diffrn_ambient_temperature 302(2)
_diffrn_measured_fraction_theta_full 0.995
_diffrn_measured_fraction_theta_max 0.995
_diffrn_measurement_device_type 'Bruker Kappa Apex3 CMOS Diffractometer'
_diffrn_measurement_method '\w scans'
_diffrn_radiation_type MoK\a
_diffrn_radiation_wavelength 0.71073
_diffrn_reflns_av_R_equivalents 0.1292
_diffrn_reflns_av_unetI/netI 0.0620
_diffrn_reflns_Laue_measured_fraction_full 0.995
_diffrn_reflns_Laue_measured_fraction_max 0.995
_diffrn_reflns_limit_h_max 17
_diffrn_reflns_limit_h_min -17
_diffrn_reflns_limit_k_max 11
_diffrn_reflns_limit_k_min -11
_diffrn_reflns_limit_l_max 18
_diffrn_reflns_limit_l_min -18
_diffrn_reflns_number 34607
_diffrn_reflns_point_group_measured_fraction_full 0.995
_diffrn_reflns_point_group_measured_fraction_max 0.995
_diffrn_reflns_theta_full 20.834
_diffrn_reflns_theta_max 20.834
_diffrn_reflns_theta_min 3.540
_diffrn_source 'Sealed tube'
_exptl_absorpt_coefficient_mu 0.802
_exptl_absorpt_correction_T_max 0.86
_exptl_absorpt_correction_T_min 0.72
_exptl_absorpt_correction_type multi-scan
_exptl_absorpt_process_details 'SADABS (Bruker, 2016)'
_exptl_crystal_colour green
_exptl_crystal_density_diffrn 1.310
_exptl_crystal_description block
_exptl_crystal_F_000 1512
_exptl_crystal_size_max 0.202
_exptl_crystal_size_mid 0.083
_exptl_crystal_size_min 0.041
_refine_diff_density_max 0.440
_refine_diff_density_min -0.418
_refine_diff_density_rms 0.079
_refine_ls_abs_structure_details
;
 Flack x determined using 1489 quotients [(I+)-(I-)]/[(I+)+(I-)]
 (Parsons, Flack and Wagner, Acta Cryst. B69 (2013) 249-259).
;
_refine_ls_abs_structure_Flack 0.06(3)
_refine_ls_extinction_method none
_refine_ls_goodness_of_fit_ref 1.119
_refine_ls_hydrogen_treatment mixed
_refine_ls_matrix_type full
_refine_ls_number_parameters 416
_refine_ls_number_reflns 3851
_refine_ls_number_restraints 335
_refine_ls_restrained_S_all 1.135
_refine_ls_R_factor_all 0.0645
_refine_ls_R_factor_gt 0.0594
_refine_ls_shift/su_max 0.004
_refine_ls_shift/su_mean 0.000
_refine_ls_structure_factor_coef Fsqd
_refine_ls_weighting_details 'w=1/[\s^2^(Fo^2^)+(0.0665P)^2^+9.5408P] where P=(Fo^2^+2Fc^2^)/3'
_refine_ls_weighting_scheme calc
_refine_ls_wR_factor_gt 0.1386
_refine_ls_wR_factor_ref 0.1413
_reflns_Friedel_coverage 0.924
_reflns_Friedel_fraction_full 0.996
_reflns_Friedel_fraction_max 0.996
_reflns_number_gt 3611
_reflns_number_total 3851
_reflns_threshold_expression 'I > 2\s(I)'
_cod_data_source_file d4cc06535b2.cif
_cod_data_source_block TI3G
_cod_database_code 7134211
_shelx_shelxl_version_number 2019/3
_shelx_space_group_comment
;
The symmetry employed for this shelxl refinement is uniquely defined
by the following loop, which should always be used as a source of
symmetry information in preference to the above space-group names.
They are only intended as comments.
;
_shelx_estimated_absorpt_t_min 0.855
_shelx_estimated_absorpt_t_max 0.968

loop_
_space_group_symop_operation_xyz
'x, y, z'
'-x, -y, z+1/2'
'-x+1/2, y+1/2, z+1/2'
'x+1/2, -y+1/2, z'

loop_
_atom_site_label
_atom_site_type_symbol
_atom_site_fract_x
_atom_site_fract_y
_atom_site_fract_z
_atom_site_U_iso_or_equiv
_atom_site_adp_type
_atom_site_occupancy
_atom_site_site_symmetry_order
_atom_site_calc_flag
_atom_site_refinement_flags_posn
_atom_site_refinement_flags_adp
_atom_site_refinement_flags_occupancy
_atom_site_disorder_assembly
_atom_site_disorder_group
C1 C 0.6808(8) 0.8125(8) 0.5708(9) 0.038(4) Uani 1 1 d . . . . .
C2 C 0.6075(9) 0.8228(7) 0.5998(9) 0.041(4) Uani 1 1 d . . . . .
C3 C 0.5573(9) 0.8547(8) 0.5454(9) 0.044(5) Uani 1 1 d . . . . .
C4 C 0.5979(9) 0.8631(11) 0.4796(9) 0.041(4) Uani 1 1 d . . . . .
C5 C 0.6759(9) 0.8369(10) 0.4952(8) 0.034(4) Uani 1 1 d . . . . .
C6 C 0.7554(10) 0.7883(13) 0.6101(11) 0.066(5) Uani 1 1 d . . . . .
H6A H 0.749816 0.809890 0.659891 0.100 Uiso 1 1 calc R U . . .
H6B H 0.796535 0.832586 0.588728 0.100 Uiso 1 1 calc R U . . .
H6C H 0.767286 0.706994 0.606920 0.100 Uiso 1 1 calc R U . . .
C7 C 0.5863(13) 0.8104(14) 0.6792(10) 0.084(7) Uani 1 1 d . . . . .
H7A H 0.629278 0.777622 0.705062 0.125 Uiso 1 1 calc R U . . .
H7B H 0.542032 0.760332 0.683848 0.125 Uiso 1 1 calc R U . . .
H7C H 0.574149 0.885458 0.698802 0.125 Uiso 1 1 calc R U . . .
C8 C 0.4677(9) 0.8869(12) 0.5539(12) 0.077(7) Uani 1 1 d . . . . .
H8A H 0.462503 0.969081 0.561337 0.116 Uiso 1 1 calc R U . . .
H8B H 0.446428 0.846080 0.594438 0.116 Uiso 1 1 calc R U . . .
H8C H 0.440310 0.864952 0.510884 0.116 Uiso 1 1 calc R U . . .
C9 C 0.5638(11) 0.9031(13) 0.4096(11) 0.076(6) Uani 1 1 d . . . . .
H9A H 0.509359 0.886013 0.408836 0.114 Uiso 1 1 calc R U . . .
H9B H 0.588956 0.863562 0.370428 0.114 Uiso 1 1 calc R U . . .
H9C H 0.571411 0.985329 0.404626 0.114 Uiso 1 1 calc R U . . .
C10 C 0.7428(10) 0.8428(14) 0.4439(11) 0.067(5) Uani 1 1 d . . . . .
H10A H 0.771505 0.913062 0.452222 0.101 Uiso 1 1 calc R U . . .
H10B H 0.723766 0.842265 0.395238 0.101 Uiso 1 1 calc R U . . .
H10C H 0.776088 0.777037 0.451295 0.101 Uiso 1 1 calc R U . . .
C11 C 0.7779(9) 0.4866(15) 0.3291(7) 0.050(4) Uani 1 1 d . U . . .
C12 C 0.7098(9) 0.4622(15) 0.2892(6) 0.050(4) Uani 1 1 d . U . . .
C13 C 0.6874(8) 0.3495(16) 0.3024(6) 0.050(4) Uani 1 1 d . U . . .
C14 C 0.7406(8) 0.3034(13) 0.3537(7) 0.039(4) Uani 1 1 d . U . . .
C15 C 0.7969(9) 0.3875(13) 0.3676(7) 0.041(4) Uani 1 1 d . U . . .
C16 C 0.8235(13) 0.5996(18) 0.3301(11) 0.097(7) Uani 1 1 d . U . . .
H16A H 0.827310 0.627428 0.378818 0.146 Uiso 1 1 calc R U . . .
H16B H 0.797430 0.656383 0.301002 0.146 Uiso 1 1 calc R U . . .
H16C H 0.874584 0.586258 0.311260 0.146 Uiso 1 1 calc R U . . .
C17 C 0.6734(14) 0.545(2) 0.2362(10) 0.106(8) Uani 1 1 d . U . . .
H17A H 0.708903 0.559490 0.197322 0.159 Uiso 1 1 calc R U . . .
H17B H 0.661518 0.616893 0.260077 0.159 Uiso 1 1 calc R U . . .
H17C H 0.626581 0.511591 0.217406 0.159 Uiso 1 1 calc R U . . .
C18 C 0.6193(11) 0.286(2) 0.2698(10) 0.097(7) Uani 1 1 d . U . . .
H18A H 0.572226 0.326595 0.280871 0.146 Uiso 1 1 calc R U . . .
H18B H 0.616756 0.208618 0.289263 0.146 Uiso 1 1 calc R U . . .
H18C H 0.625620 0.281671 0.218369 0.146 Uiso 1 1 calc R U . . .
C19 C 0.7419(12) 0.1763(16) 0.3795(11) 0.089(7) Uani 1 1 d . U . . .
H19A H 0.776103 0.131932 0.349366 0.133 Uiso 1 1 calc R U . . .
H19B H 0.690494 0.144438 0.376747 0.133 Uiso 1 1 calc R U . . .
H19C H 0.759773 0.173270 0.428496 0.133 Uiso 1 1 calc R U . . .
C20 C 0.8677(9) 0.3755(18) 0.4120(9) 0.073(5) Uani 1 1 d . U . . .
H20A H 0.912385 0.372824 0.381162 0.110 Uiso 1 1 calc R U . . .
H20B H 0.864818 0.305122 0.439700 0.110 Uiso 1 1 calc R U . . .
H20C H 0.871888 0.440735 0.444046 0.110 Uiso 1 1 calc R U . . .
C21 C 0.7343(7) 0.3030(10) 0.6214(6) 0.027(3) Uani 1 1 d . . . . .
C22 C 0.6716(9) 0.2252(11) 0.6121(6) 0.040(4) Uani 1 1 d . . . . .
C23 C 0.6122(8) 0.2568(12) 0.6585(7) 0.039(4) Uani 1 1 d . . . . .
C24 C 0.6384(9) 0.3605(14) 0.6973(7) 0.044(4) Uani 1 1 d . . . . .
C25 C 0.7124(9) 0.3877(12) 0.6715(8) 0.043(4) Uani 1 1 d . . . . .
C26 C 0.8127(8) 0.2916(15) 0.5856(8) 0.056(5) Uani 1 1 d . . . . .
H26A H 0.840138 0.363856 0.589545 0.083 Uiso 1 1 calc R U . . .
H26B H 0.805801 0.272388 0.535638 0.083 Uiso 1 1 calc R U . . .
H26C H 0.841815 0.231319 0.608978 0.083 Uiso 1 1 calc R U . . .
C27 C 0.6683(11) 0.1224(12) 0.5634(10) 0.067(5) Uani 1 1 d . . . . .
H27A H 0.682419 0.053925 0.589875 0.100 Uiso 1 1 calc R U . . .
H27B H 0.703835 0.133257 0.524085 0.100 Uiso 1 1 calc R U . . .
H27C H 0.616667 0.113890 0.544881 0.100 Uiso 1 1 calc R U . . .
C28 C 0.5364(10) 0.1955(15) 0.6715(10) 0.073(6) Uani 1 1 d . . . . .
H28A H 0.499232 0.219784 0.636014 0.110 Uiso 1 1 calc R U . . .
H28B H 0.517531 0.214614 0.718784 0.110 Uiso 1 1 calc R U . . .
H28C H 0.544009 0.113086 0.668078 0.110 Uiso 1 1 calc R U . . .
C29 C 0.5961(11) 0.4205(16) 0.7587(8) 0.068(6) Uani 1 1 d . . . . .
H29A H 0.619994 0.494226 0.768282 0.102 Uiso 1 1 calc R U . . .
H29B H 0.598664 0.372905 0.801205 0.102 Uiso 1 1 calc R U . . .
H29C H 0.542793 0.432264 0.745599 0.102 Uiso 1 1 calc R U . . .
C30 C 0.7655(10) 0.4793(14) 0.7001(9) 0.061(5) Uani 1 1 d . . . . .
H30A H 0.802329 0.444563 0.732410 0.092 Uiso 1 1 calc R U . . .
H30B H 0.735817 0.536756 0.725532 0.092 Uiso 1 1 calc R U . . .
H30C H 0.792510 0.515412 0.660767 0.092 Uiso 1 1 calc R U . . .
B1 B 0.4716(9) 0.5987(14) 0.4784(9) 0.034(4) Uani 1 1 d . U . . .
H1 H 0.437561 0.668757 0.453325 0.041 Uiso 1 1 calc R U . . .
B2 B 0.4811(9) 0.6020(14) 0.5745(11) 0.039(3) Uani 1 1 d . U . . .
H2 H 0.448245 0.668970 0.603817 0.047 Uiso 1 1 calc R U . . .
B3 B 0.4977(10) 0.4545(14) 0.6010(9) 0.035(3) Uani 1 1 d . U . . .
H3 H 0.476239 0.411153 0.649996 0.042 Uiso 1 1 calc R U . . .
B4 B 0.4964(9) 0.3645(13) 0.5224(10) 0.035(3) Uani 1 1 d . U . . .
H4 H 0.479585 0.272866 0.528453 0.042 Uiso 1 1 calc R U . . .
B5 B 0.4638(10) 0.4530(14) 0.4466(9) 0.037(3) Uani 1 1 d . U . . .
H5 H 0.422212 0.425858 0.404819 0.044 Uiso 1 1 calc R U . . .
B6 B 0.4316(9) 0.4891(14) 0.5327(9) 0.036(4) Uani 1 1 d . U . . .
H6 H 0.368929 0.480949 0.542832 0.043 Uiso 1 1 calc R U . . .
B7 B 0.5463(9) 0.5344(15) 0.4336(8) 0.033(4) Uani 1 1 d . U . . .
B8 B 0.5589(10) 0.3952(14) 0.4547(9) 0.036(4) Uani 1 1 d D U . . .
B9 B 0.5629(8) 0.5548(12) 0.6044(8) 0.021(3) Uani 1 1 d . U . . .
H9 H 0.588745 0.587742 0.654629 0.025 Uiso 1 1 calc R U . . .
Cl1 Cl 0.6108(2) 0.6306(3) 0.3803(2) 0.0480(11) Uani 1 1 d . . . . .
Cl2 Cl 0.72375(17) 0.5495(3) 0.5160(2) 0.0328(8) Uani 1 1 d . . . . .
Ti1 Ti 0.60514(12) 0.66164(17) 0.51600(14) 0.0222(6) Uani 1 1 d . . . . .
Ti2 Ti 0.67105(13) 0.4516(2) 0.41222(13) 0.0263(6) Uani 1 1 d . . . . .
Ti3 Ti 0.63057(12) 0.41162(18) 0.56910(13) 0.0218(6) Uani 1 1 d . . . . .
H8 H 0.613(5) 0.333(9) 0.464(7) 0.046(17) Uiso 1 1 d D U . . .

loop_
_atom_site_aniso_label
_atom_site_aniso_U_11
_atom_site_aniso_U_22
_atom_site_aniso_U_33
_atom_site_aniso_U_23
_atom_site_aniso_U_13
_atom_site_aniso_U_12
C1 0.039(10) 0.023(7) 0.052(11) -0.010(8) -0.012(9) -0.004(6)
C2 0.049(11) 0.018(8) 0.055(11) -0.001(7) 0.005(9) 0.006(7)
C3 0.035(9) 0.018(8) 0.079(13) -0.011(7) -0.005(10) 0.002(7)
C4 0.041(12) 0.028(8) 0.054(11) 0.002(8) 0.002(9) -0.011(7)
C5 0.027(9) 0.019(7) 0.056(11) -0.007(7) 0.017(7) -0.012(6)
C6 0.052(11) 0.046(10) 0.102(14) -0.003(10) -0.034(10) -0.018(9)
C7 0.14(2) 0.039(11) 0.073(14) -0.018(10) 0.011(14) -0.025(12)
C8 0.051(11) 0.034(9) 0.15(2) 0.000(11) 0.005(12) 0.026(8)
C9 0.093(15) 0.055(11) 0.079(13) 0.028(11) -0.050(13) 0.005(10)
C10 0.067(12) 0.053(11) 0.082(13) -0.007(10) 0.000(11) -0.025(10)
C11 0.051(9) 0.061(9) 0.039(8) -0.001(8) 0.026(7) -0.003(8)
C12 0.062(10) 0.064(10) 0.025(7) -0.003(8) 0.009(7) 0.032(8)
C13 0.045(9) 0.075(10) 0.029(8) -0.019(8) 0.003(7) -0.001(8)
C14 0.046(8) 0.047(8) 0.023(7) -0.006(7) 0.013(7) 0.006(7)
C15 0.050(9) 0.051(9) 0.021(7) -0.012(7) 0.004(7) 0.007(7)
C16 0.104(16) 0.084(15) 0.104(16) -0.006(12) 0.071(14) -0.017(13)
C17 0.124(18) 0.14(2) 0.058(12) 0.021(13) 0.013(13) 0.031(16)
C18 0.066(13) 0.16(2) 0.065(13) -0.044(14) 0.002(11) -0.011(14)
C19 0.120(17) 0.062(13) 0.085(14) -0.029(11) 0.030(13) 0.001(12)
C20 0.048(10) 0.110(15) 0.062(11) -0.017(12) -0.007(10) 0.010(10)
C21 0.028(8) 0.020(8) 0.035(9) -0.001(7) -0.009(7) 0.006(7)
C22 0.057(11) 0.037(9) 0.026(8) -0.004(7) -0.007(8) 0.005(8)
C23 0.034(9) 0.039(9) 0.043(9) 0.011(8) -0.010(8) 0.008(8)
C24 0.045(11) 0.066(12) 0.022(8) 0.017(8) 0.001(8) -0.001(9)
C25 0.051(11) 0.033(9) 0.044(10) -0.009(8) -0.012(9) 0.010(8)
C26 0.028(9) 0.083(12) 0.056(11) 0.001(9) 0.006(8) 0.020(8)
C27 0.106(15) 0.025(8) 0.068(12) -0.011(10) 0.004(13) -0.006(8)
C28 0.059(12) 0.064(12) 0.098(15) 0.057(12) -0.003(11) -0.003(10)
C29 0.099(15) 0.084(13) 0.022(9) -0.017(9) 0.022(9) 0.026(12)
C30 0.076(13) 0.065(12) 0.042(10) -0.001(9) -0.035(9) -0.010(10)
B1 0.024(7) 0.032(7) 0.048(8) 0.007(7) -0.006(6) 0.002(6)
B2 0.032(7) 0.038(7) 0.048(8) -0.004(7) 0.001(7) 0.005(6)
B3 0.031(7) 0.034(7) 0.040(7) -0.002(6) 0.001(7) 0.004(7)
B4 0.028(7) 0.034(7) 0.042(7) -0.004(7) -0.004(7) 0.000(6)
B5 0.029(7) 0.040(7) 0.040(7) 0.000(7) -0.002(7) -0.009(6)
B6 0.026(7) 0.034(7) 0.049(8) 0.006(7) -0.001(7) 0.007(6)
B7 0.030(7) 0.037(7) 0.033(8) 0.000(6) -0.007(6) -0.001(6)
B8 0.038(8) 0.031(7) 0.037(7) 0.003(7) -0.009(7) -0.004(6)
B9 0.019(7) 0.013(6) 0.031(7) 0.000(6) -0.006(6) 0.003(6)
Cl1 0.044(2) 0.045(2) 0.055(3) 0.007(2) -0.001(2) -0.0004(19)
Cl2 0.0236(18) 0.0339(19) 0.041(2) -0.007(2) -0.0023(18) -0.0015(14)
Ti1 0.0204(13) 0.0190(11) 0.0271(13) 0.0000(12) -0.0034(12) -0.0011(10)
Ti2 0.0264(14) 0.0308(14) 0.0216(12) -0.0028(12) 0.0003(12) 0.0017(11)
Ti3 0.0221(12) 0.0183(11) 0.0252(13) -0.0030(11) 0.0036(12) -0.0002(10)

loop_
_atom_type_symbol
_atom_type_description
_atom_type_scat_dispersion_real
_atom_type_scat_dispersion_imag
_atom_type_scat_source
C C 0.0033 0.0016 'International Tables Vol C Tables 4.2.6.8 and 6.1.1.4'
H H 0.0000 0.0000 'International Tables Vol C Tables 4.2.6.8 and 6.1.1.4'
B B 0.0013 0.0007 'International Tables Vol C Tables 4.2.6.8 and 6.1.1.4'
Cl Cl 0.1484 0.1585 'International Tables Vol C Tables 4.2.6.8 and 6.1.1.4'
Ti Ti 0.2776 0.4457 'International Tables Vol C Tables 4.2.6.8 and 6.1.1.4'

loop_
_geom_angle_atom_site_label_1
_geom_angle_atom_site_label_2
_geom_angle_atom_site_label_3
_geom_angle
_geom_angle_site_symmetry_1
_geom_angle_site_symmetry_3
_geom_angle_publ_flag
C2 C1 C5 108.1(13) . . ?
C2 C1 C6 127.6(16) . . ?
C5 C1 C6 124.2(15) . . ?
C2 C1 Ti1 74.3(5) . . ?
C5 C1 Ti1 72.3(7) . . ?
C6 C1 Ti1 122.5(7) . . ?
C1 C2 C3 108.3(14) . . ?
C1 C2 C7 126.1(17) . . ?
C3 C2 C7 125.5(16) . . ?
C1 C2 Ti1 72.5(6) . . ?
C3 C2 Ti1 74.0(6) . . ?
C7 C2 Ti1 123.0(7) . . ?
C2 C3 C4 109.8(13) . . ?
C2 C3 C8 126.7(16) . . ?
C4 C3 C8 123.4(16) . . ?
C2 C3 Ti1 73.0(5) . . ?
C4 C3 Ti1 72.5(7) . . ?
C8 C3 Ti1 124.2(7) . . ?
C3 C4 C5 106.4(14) . . ?
C3 C4 C9 125.2(16) . . ?
C5 C4 C9 128.2(15) . . ?
C3 C4 Ti1 73.7(7) . . ?
C5 C4 Ti1 71.8(7) . . ?
C9 C4 Ti1 123.9(9) . . ?
C4 C5 C1 107.4(12) . . ?
C4 C5 C10 126.5(15) . . ?
C1 C5 C10 125.9(15) . . ?
C4 C5 Ti1 74.1(7) . . ?
C1 C5 Ti1 72.9(6) . . ?
C10 C5 Ti1 122.3(9) . . ?
C1 C6 H6A 109.5 . . ?
C1 C6 H6B 109.5 . . ?
H6A C6 H6B 109.5 . . ?
C1 C6 H6C 109.5 . . ?
H6A C6 H6C 109.5 . . ?
H6B C6 H6C 109.5 . . ?
C2 C7 H7A 109.5 . . ?
C2 C7 H7B 109.5 . . ?
H7A C7 H7B 109.5 . . ?
C2 C7 H7C 109.5 . . ?
H7A C7 H7C 109.5 . . ?
H7B C7 H7C 109.5 . . ?
C3 C8 H8A 109.5 . . ?
C3 C8 H8B 109.5 . . ?
H8A C8 H8B 109.5 . . ?
C3 C8 H8C 109.5 . . ?
H8A C8 H8C 109.5 . . ?
H8B C8 H8C 109.5 . . ?
C4 C9 H9A 109.5 . . ?
C4 C9 H9B 109.5 . . ?
H9A C9 H9B 109.5 . . ?
C4 C9 H9C 109.5 . . ?
H9A C9 H9C 109.5 . . ?
H9B C9 H9C 109.5 . . ?
C5 C10 H10A 109.5 . . ?
C5 C10 H10B 109.5 . . ?
H10A C10 H10B 109.5 . . ?
C5 C10 H10C 109.5 . . ?
H10A C10 H10C 109.5 . . ?
H10B C10 H10C 109.5 . . ?
C15 C11 C12 107.5(15) . . ?
C15 C11 C16 125.2(18) . . ?
C12 C11 C16 127.3(18) . . ?
C15 C11 Ti2 73.5(7) . . ?
C12 C11 Ti2 70.7(6) . . ?
C16 C11 Ti2 121.7(7) . . ?
C13 C12 C11 109.2(14) . . ?
C13 C12 C17 126.5(19) . . ?
C11 C12 C17 124.1(19) . . ?
C13 C12 Ti2 72.7(6) . . ?
C11 C12 Ti2 75.1(6) . . ?
C17 C12 Ti2 122.7(8) . . ?
C12 C13 C14 106.8(14) . . ?
C12 C13 C18 127.2(18) . . ?
C14 C13 C18 126.0(18) . . ?
C12 C13 Ti2 73.7(6) . . ?
C14 C13 Ti2 71.8(7) . . ?
C18 C13 Ti2 119.5(8) . . ?
C15 C14 C13 108.3(14) . . ?
C15 C14 C19 126.3(15) . . ?
C13 C14 C19 124.8(16) . . ?
C15 C14 Ti2 76.5(8) . . ?
C13 C14 Ti2 73.1(7) . . ?
C19 C14 Ti2 123.6(9) . . ?
C11 C15 C14 108.2(14) . . ?
C11 C15 C20 124.0(16) . . ?
C14 C15 C20 127.8(15) . . ?
C11 C15 Ti2 73.5(7) . . ?
C14 C15 Ti2 69.7(8) . . ?
C20 C15 Ti2 125.0(9) . . ?
C11 C16 H16A 109.5 . . ?
C11 C16 H16B 109.5 . . ?
H16A C16 H16B 109.5 . . ?
C11 C16 H16C 109.5 . . ?
H16A C16 H16C 109.5 . . ?
H16B C16 H16C 109.5 . . ?
C12 C17 H17A 109.5 . . ?
C12 C17 H17B 109.5 . . ?
H17A C17 H17B 109.5 . . ?
C12 C17 H17C 109.5 . . ?
H17A C17 H17C 109.5 . . ?
H17B C17 H17C 109.5 . . ?
C13 C18 H18A 109.5 . . ?
C13 C18 H18B 109.5 . . ?
H18A C18 H18B 109.5 . . ?
C13 C18 H18C 109.5 . . ?
H18A C18 H18C 109.5 . . ?
H18B C18 H18C 109.5 . . ?
C14 C19 H19A 109.5 . . ?
C14 C19 H19B 109.5 . . ?
H19A C19 H19B 109.5 . . ?
C14 C19 H19C 109.5 . . ?
H19A C19 H19C 109.5 . . ?
H19B C19 H19C 109.5 . . ?
C15 C20 H20A 109.5 . . ?
C15 C20 H20B 109.5 . . ?
H20A C20 H20B 109.5 . . ?
C15 C20 H20C 109.5 . . ?
H20A C20 H20C 109.5 . . ?
H20B C20 H20C 109.5 . . ?
C25 C21 C22 108.3(13) . . ?
C25 C21 C26 126.4(14) . . ?
C22 C21 C26 125.2(13) . . ?
C25 C21 Ti3 72.7(7) . . ?
C22 C21 Ti3 73.1(5) . . ?
C26 C21 Ti3 122.5(7) . . ?
C23 C22 C21 108.9(12) . . ?
C23 C22 C27 123.8(15) . . ?
C21 C22 C27 127.2(14) . . ?
C23 C22 Ti3 75.7(6) . . ?
C21 C22 Ti3 72.5(5) . . ?
C27 C22 Ti3 119.9(7) . . ?
C22 C23 C24 106.9(13) . . ?
C22 C23 C28 128.2(16) . . ?
C24 C23 C28 124.8(15) . . ?
C22 C23 Ti3 71.1(5) . . ?
C24 C23 Ti3 72.5(7) . . ?
C28 C23 Ti3 124.1(7) . . ?
C25 C24 C23 107.2(13) . . ?
C25 C24 C29 126.4(16) . . ?
C23 C24 C29 126.2(15) . . ?
C25 C24 Ti3 70.4(8) . . ?
C23 C24 Ti3 72.7(7) . . ?
C29 C24 Ti3 126.3(10) . . ?
C24 C25 C21 108.6(14) . . ?
C24 C25 C30 126.6(15) . . ?
C21 C25 C30 124.2(15) . . ?
C24 C25 Ti3 76.0(8) . . ?
C21 C25 Ti3 73.2(7) . . ?
C30 C25 Ti3 124.4(9) . . ?
C21 C26 H26A 109.5 . . ?
C21 C26 H26B 109.5 . . ?
H26A C26 H26B 109.5 . . ?
C21 C26 H26C 109.5 . . ?
H26A C26 H26C 109.5 . . ?
H26B C26 H26C 109.5 . . ?
C22 C27 H27A 109.5 . . ?
C22 C27 H27B 109.5 . . ?
H27A C27 H27B 109.5 . . ?
C22 C27 H27C 109.5 . . ?
H27A C27 H27C 109.5 . . ?
H27B C27 H27C 109.5 . . ?
C23 C28 H28A 109.5 . . ?
C23 C28 H28B 109.5 . . ?
H28A C28 H28B 109.5 . . ?
C23 C28 H28C 109.5 . . ?
H28A C28 H28C 109.5 . . ?
H28B C28 H28C 109.5 . . ?
C24 C29 H29A 109.5 . . ?
C24 C29 H29B 109.5 . . ?
H29A C29 H29B 109.5 . . ?
C24 C29 H29C 109.5 . . ?
H29A C29 H29C 109.5 . . ?
H29B C29 H29C 109.5 . . ?
C25 C30 H30A 109.5 . . ?
C25 C30 H30B 109.5 . . ?
H30A C30 H30B 109.5 . . ?
C25 C30 H30C 109.5 . . ?
H30A C30 H30C 109.5 . . ?
H30B C30 H30C 109.5 . . ?
B7 B1 B6 105.4(12) . . ?
B7 B1 B5 59.1(9) . . ?
B6 B1 B5 59.0(9) . . ?
B7 B1 B2 115.2(12) . . ?
B6 B1 B2 58.7(9) . . ?
B5 B1 B2 110.9(12) . . ?
B7 B1 Ti1 64.3(7) . . ?
B6 B1 Ti1 114.1(9) . . ?
B5 B1 Ti1 115.6(9) . . ?
B2 B1 Ti1 68.5(8) . . ?
B7 B1 H1 121.1 . . ?
B6 B1 H1 124.0 . . ?
B5 B1 H1 120.6 . . ?
B2 B1 H1 117.0 . . ?
Ti1 B1 H1 113.2 . . ?
B9 B2 B6 109.4(12) . . ?
B9 B2 B1 114.6(13) . . ?
B6 B2 B1 59.7(10) . . ?
B9 B2 B3 56.3(9) . . ?
B6 B2 B3 59.4(9) . . ?
B1 B2 B3 105.5(12) . . ?
B9 B2 Ti1 59.4(7) . . ?
B6 B2 Ti1 115.7(10) . . ?
B1 B2 Ti1 69.6(8) . . ?
B3 B2 Ti1 104.1(9) . . ?
B9 B2 H2 121.2 . . ?
B6 B2 H2 119.4 . . ?
B1 B2 H2 117.4 . . ?
B3 B2 H2 127.6 . . ?
Ti1 B2 H2 117.6 . . ?
B9 B3 B6 108.6(12) . . ?
B9 B3 B4 117.0(13) . . ?
B6 B3 B4 62.2(9) . . ?
B9 B3 B2 56.2(9) . . ?
B6 B3 B2 58.7(9) . . ?
B4 B3 B2 108.9(12) . . ?
B9 B3 Ti3 59.6(7) . . ?
B6 B3 Ti3 119.2(10) . . ?
B4 B3 Ti3 72.2(8) . . ?
B2 B3 Ti3 106.1(9) . . ?
B9 B3 H3 121.8 . . ?
B6 B3 H3 118.8 . . ?
B4 B3 H3 114.0 . . ?
B2 B3 H3 127.1 . . ?
Ti3 B3 H3 115.3 . . ?
B8 B4 B3 118.4(12) . . ?
B8 B4 B5 60.6(10) . . ?
B3 B4 B5 108.0(11) . . ?
B8 B4 B6 107.7(12) . . ?
B3 B4 B6 57.9(9) . . ?
B5 B4 B6 56.9(9) . . ?
B8 B4 Ti3 68.1(7) . . ?
B3 B4 Ti3 65.5(8) . . ?
B5 B4 Ti3 115.2(9) . . ?
B6 B4 Ti3 110.8(9) . . ?
B8 B4 H4 116.4 . . ?
B3 B4 H4 118.4 . . ?
B5 B4 H4 122.2 . . ?
B6 B4 H4 125.5 . . ?
Ti3 B4 H4 114.3 . . ?
B7 B5 B6 105.2(12) . . ?
B7 B5 B8 56.7(9) . . ?
B6 B5 B8 107.8(12) . . ?
B7 B5 B1 58.1(9) . . ?
B6 B5 B1 59.7(9) . . ?
B8 B5 B1 104.7(11) . . ?
B7 B5 B4 99.0(11) . . ?
B6 B5 B4 61.6(9) . . ?
B8 B5 B4 56.0(9) . . ?
B1 B5 B4 104.3(11) . . ?
B7 B5 H5 126.5 . . ?
B6 B5 H5 120.4 . . ?
B8 B5 H5 123.7 . . ?
B1 B5 H5 123.3 . . ?
B4 B5 H5 125.8 . . ?
B2 B6 B5 115.5(12) . . ?
B2 B6 B3 61.8(10) . . ?
B5 B6 B3 113.7(12) . . ?
B2 B6 B1 61.6(10) . . ?
B5 B6 B1 61.3(9) . . ?
B3 B6 B1 108.8(12) . . ?
B2 B6 B4 109.4(11) . . ?
B5 B6 B4 61.4(10) . . ?
B3 B6 B4 59.9(9) . . ?
B1 B6 B4 105.2(11) . . ?
B2 B6 H6 118.1 . . ?
B5 B6 H6 116.6 . . ?
B3 B6 H6 119.8 . . ?
B1 B6 H6 123.0 . . ?
B4 B6 H6 123.4 . . ?
B8 B7 B1 113.8(13) . . ?
B8 B7 B5 63.3(10) . . ?
B1 B7 B5 62.8(10) . . ?
B8 B7 Cl1 128.5(12) . . ?
B1 B7 Cl1 117.0(11) . . ?
B5 B7 Cl1 153.6(11) . . ?
B8 B7 Ti1 113.0(10) . . ?
B1 B7 Ti1 74.8(8) . . ?
B5 B7 Ti1 127.3(10) . . ?
Cl1 B7 Ti1 73.4(6) . . ?
B8 B7 Ti2 62.4(8) . . ?
B1 B7 Ti2 159.6(10) . . ?
B5 B7 Ti2 123.5(10) . . ?
Cl1 B7 Ti2 67.0(5) . . ?
Ti1 B7 Ti2 88.1(5) . . ?
B7 B8 B4 107.0(13) . . ?
B7 B8 B5 59.9(9) . . ?
B4 B8 B5 63.4(10) . . ?
B7 B8 Ti2 75.3(9) . . ?
B4 B8 Ti2 153.2(11) . . ?
B5 B8 Ti2 132.5(10) . . ?
B7 B8 Ti3 101.2(9) . . ?
B4 B8 Ti3 72.3(8) . . ?
B5 B8 Ti3 120.5(11) . . ?
Ti2 B8 Ti3 81.0(5) . . ?
B7 B8 H8 136(7) . . ?
B4 B8 H8 105(7) . . ?
B5 B8 H8 164(7) . . ?
Ti2 B8 H8 63(7) . . ?
Ti3 B8 H8 62(7) . . ?
B2 B9 B3 67.5(10) . . ?
B2 B9 Ti3 129.6(11) . . ?
B3 B9 Ti3 79.4(8) . . ?
B2 B9 Ti1 81.0(9) . . ?
B3 B9 Ti1 127.5(10) . . ?
Ti3 B9 Ti1 91.3(6) . . ?
B2 B9 H9 121.9 . . ?
B3 B9 H9 124.2 . . ?
Ti3 B9 H9 107.9 . . ?
Ti1 B9 H9 107.9 . . ?
B7 Cl1 Ti2 67.2(5) . . ?
B7 Cl1 Ti1 62.2(5) . . ?
Ti2 Cl1 Ti1 83.83(14) . . ?
Ti2 Cl2 Ti1 86.04(13) . . ?
Ti2 Cl2 Ti3 76.81(12) . . ?
Ti1 Cl2 Ti3 78.01(12) . . ?
B9 Ti1 B7 89.6(5) . . ?
B9 Ti1 C5 140.4(6) . . ?
B7 Ti1 C5 130.0(5) . . ?
B9 Ti1 C1 105.8(6) . . ?
B7 Ti1 C1 164.3(6) . . ?
C5 Ti1 C1 34.8(5) . . ?
B9 Ti1 C4 137.3(6) . . ?
B7 Ti1 C4 113.2(5) . . ?
C5 Ti1 C4 34.1(5) . . ?
C1 Ti1 C4 56.8(5) . . ?
B9 Ti1 Cl2 88.9(4) . . ?
B7 Ti1 Cl2 91.9(4) . . ?
C5 Ti1 Cl2 91.1(4) . . ?
C1 Ti1 Cl2 85.8(3) . . ?
C4 Ti1 Cl2 123.8(4) . . ?
B9 Ti1 C2 87.5(5) . . ?
B7 Ti1 C2 154.6(6) . . ?
C5 Ti1 C2 56.5(5) . . ?
C1 Ti1 C2 33.3(5) . . ?
C4 Ti1 C2 56.3(5) . . ?
Cl2 Ti1 C2 113.3(4) . . ?
B9 Ti1 C3 103.6(6) . . ?
B7 Ti1 C3 124.7(5) . . ?
C5 Ti1 C3 55.8(5) . . ?
C1 Ti1 C3 55.1(4) . . ?
C4 Ti1 C3 33.8(5) . . ?
Cl2 Ti1 C3 140.8(4) . . ?
C2 Ti1 C3 33.0(5) . . ?
B9 Ti1 B2 39.6(6) . . ?
B7 Ti1 B2 75.0(6) . . ?
C5 Ti1 B2 137.8(5) . . ?
C1 Ti1 B2 118.8(6) . . ?
C4 Ti1 B2 109.9(5) . . ?
Cl2 Ti1 B2 125.3(4) . . ?
C2 Ti1 B2 86.9(5) . . ?
C3 Ti1 B2 82.1(5) . . ?
B9 Ti1 B1 74.9(5) . . ?
B7 Ti1 B1 40.8(6) . . ?
C5 Ti1 B1 131.8(5) . . ?
C1 Ti1 B1 145.6(5) . . ?
C4 Ti1 B1 98.7(5) . . ?
Cl2 Ti1 B1 128.4(4) . . ?
C2 Ti1 B1 114.5(5) . . ?
C3 Ti1 B1 90.8(5) . . ?
B2 Ti1 B1 41.9(6) . . ?
B9 Ti1 Cl1 132.7(4) . . ?
B7 Ti1 Cl1 44.3(4) . . ?
C5 Ti1 Cl1 86.6(4) . . ?
C1 Ti1 Cl1 120.0(4) . . ?
C4 Ti1 Cl1 82.0(4) . . ?
Cl2 Ti1 Cl1 83.83(14) . . ?
C2 Ti1 Cl1 137.9(4) . . ?
C3 Ti1 Cl1 111.3(4) . . ?
B2 Ti1 Cl1 115.1(5) . . ?
B1 Ti1 Cl1 73.7(4) . . ?
B9 Ti1 Ti3 43.7(4) . . ?
B7 Ti1 Ti3 71.7(4) . . ?
C5 Ti1 Ti3 140.3(4) . . ?
C1 Ti1 Ti3 117.7(3) . . ?
C4 Ti1 Ti3 174.1(4) . . ?
Cl2 Ti1 Ti3 51.64(10) . . ?
C2 Ti1 Ti3 120.7(4) . . ?
C3 Ti1 Ti3 146.3(4) . . ?
B2 Ti1 Ti3 74.1(4) . . ?
B1 Ti1 Ti3 87.1(4) . . ?
Cl1 Ti1 Ti3 100.36(12) . . ?
B8 Ti2 C14 113.7(6) . . ?
B8 Ti2 C13 105.5(6) . . ?
C14 Ti2 C13 35.1(5) . . ?
B8 Ti2 C12 127.5(6) . . ?
C14 Ti2 C12 56.7(5) . . ?
C13 Ti2 C12 33.7(5) . . ?
B8 Ti2 Cl1 87.7(5) . . ?
C14 Ti2 Cl1 137.3(4) . . ?
C13 Ti2 Cl1 105.5(4) . . ?
C12 Ti2 Cl1 80.8(4) . . ?
B8 Ti2 B7 42.4(6) . . ?
C14 Ti2 B7 145.7(6) . . ?
C13 Ti2 B7 116.6(5) . . ?
C12 Ti2 B7 113.1(5) . . ?
Cl1 Ti2 B7 45.7(4) . . ?
B8 Ti2 Cl2 100.7(5) . . ?
C14 Ti2 Cl2 121.1(4) . . ?
C13 Ti2 Cl2 151.0(4) . . ?
C12 Ti2 Cl2 129.5(5) . . ?
Cl1 Ti2 Cl2 87.61(15) . . ?
B7 Ti2 Cl2 91.2(4) . . ?
B8 Ti2 C11 161.1(6) . . ?
C14 Ti2 C11 56.1(5) . . ?
C13 Ti2 C11 56.5(5) . . ?
C12 Ti2 C11 34.2(5) . . ?
Cl1 Ti2 C11 91.7(4) . . ?
B7 Ti2 C11 136.1(6) . . ?
Cl2 Ti2 C11 98.2(4) . . ?
B8 Ti2 C15 145.1(6) . . ?
C14 Ti2 C15 33.8(5) . . ?
C13 Ti2 C15 56.8(5) . . ?
C12 Ti2 C15 55.9(5) . . ?
Cl1 Ti2 C15 124.5(4) . . ?
B7 Ti2 C15 168.6(5) . . ?
Cl2 Ti2 C15 94.4(3) . . ?
C11 Ti2 C15 33.0(5) . . ?
B8 Ti2 Ti3 53.5(4) . . ?
C14 Ti2 Ti3 116.8(4) . . ?
C13 Ti2 Ti3 141.1(5) . . ?
C12 Ti2 Ti3 173.5(4) . . ?
Cl1 Ti2 Ti3 105.63(13) . . ?
B7 Ti2 Ti3 72.1(4) . . ?
Cl2 Ti2 Ti3 52.43(10) . . ?
C11 Ti2 Ti3 143.9(4) . . ?
C15 Ti2 Ti3 119.1(3) . . ?
B8 Ti2 Ti1 72.7(5) . . ?
C14 Ti2 Ti1 168.2(4) . . ?
C13 Ti2 Ti1 155.2(4) . . ?
C12 Ti2 Ti1 128.3(4) . . ?
Cl1 Ti2 Ti1 50.16(11) . . ?
B7 Ti2 Ti1 45.4(4) . . ?
Cl2 Ti2 Ti1 47.13(9) . . ?
C11 Ti2 Ti1 120.6(4) . . ?
C15 Ti2 Ti1 136.7(4) . . ?
Ti3 Ti2 Ti1 58.01(7) . . ?
B8 Ti2 H8 32.8(10) . . ?
C14 Ti2 H8 89(3) . . ?
C13 Ti2 H8 98(4) . . ?
C12 Ti2 H8 131(4) . . ?
Cl1 Ti2 H8 120.3(12) . . ?
B7 Ti2 H8 74.6(13) . . ?
Cl2 Ti2 H8 97(4) . . ?
C11 Ti2 H8 145(2) . . ?
C15 Ti2 H8 114.4(16) . . ?
Ti3 Ti2 H8 46(4) . . ?
Ti1 Ti2 H8 93(3) . . ?
B9 Ti3 C25 99.8(5) . . ?
B9 Ti3 C21 133.9(5) . . ?
C25 Ti3 C21 34.1(5) . . ?
B9 Ti3 C22 139.0(5) . . ?
C25 Ti3 C22 57.1(5) . . ?
C21 Ti3 C22 34.4(5) . . ?
B9 Ti3 B3 41.0(6) . . ?
C25 Ti3 B3 113.0(6) . . ?
C21 Ti3 B3 135.9(5) . . ?
C22 Ti3 B3 112.4(6) . . ?
B9 Ti3 C24 85.3(6) . . ?
C25 Ti3 C24 33.6(5) . . ?
C21 Ti3 C24 55.9(5) . . ?
C22 Ti3 C24 56.4(5) . . ?
B3 Ti3 C24 82.2(6) . . ?
B9 Ti3 C23 106.5(5) . . ?
C25 Ti3 C23 56.9(5) . . ?
C21 Ti3 C23 56.1(4) . . ?
C22 Ti3 C23 33.2(5) . . ?
B3 Ti3 C23 82.0(5) . . ?
C24 Ti3 C23 34.8(5) . . ?
B9 Ti3 B8 92.8(6) . . ?
C25 Ti3 B8 167.3(5) . . ?
C21 Ti3 B8 133.3(5) . . ?
C22 Ti3 B8 111.5(5) . . ?
B3 Ti3 B8 75.6(6) . . ?
C24 Ti3 B8 147.6(6) . . ?
C23 Ti3 B8 117.5(5) . . ?
B9 Ti3 Cl2 88.9(4) . . ?
C25 Ti3 Cl2 90.4(4) . . ?
C21 Ti3 Cl2 90.6(3) . . ?
C22 Ti3 Cl2 121.1(4) . . ?
B3 Ti3 Cl2 125.8(4) . . ?
C24 Ti3 Cl2 120.4(4) . . ?
C23 Ti3 Cl2 145.3(3) . . ?
B8 Ti3 Cl2 91.8(4) . . ?
B9 Ti3 B4 76.7(5) . . ?
C25 Ti3 B4 142.2(6) . . ?
C21 Ti3 B4 135.4(5) . . ?
C22 Ti3 B4 101.1(5) . . ?
B3 Ti3 B4 42.3(5) . . ?
C24 Ti3 B4 109.3(6) . . ?
C23 Ti3 B4 87.6(5) . . ?
B8 Ti3 B4 39.6(6) . . ?
Cl2 Ti3 B4 126.7(4) . . ?
B9 Ti3 Ti2 107.8(4) . . ?
C25 Ti3 Ti2 130.3(4) . . ?
C21 Ti3 Ti2 107.3(3) . . ?
C22 Ti3 Ti2 112.8(3) . . ?
B3 Ti3 Ti2 115.0(4) . . ?
C24 Ti3 Ti2 162.8(4) . . ?
C23 Ti3 Ti2 142.1(4) . . ?
B8 Ti3 Ti2 45.5(4) . . ?
Cl2 Ti3 Ti2 50.76(10) . . ?
B4 Ti3 Ti2 85.1(4) . . ?
B9 Ti3 Ti1 45.0(4) . . ?
C25 Ti3 Ti1 116.6(4) . . ?
C21 Ti3 Ti1 136.7(3) . . ?
C22 Ti3 Ti1 170.9(4) . . ?
B3 Ti3 Ti1 75.6(4) . . ?
C24 Ti3 Ti1 122.9(4) . . ?
C23 Ti3 Ti1 151.4(4) . . ?
B8 Ti3 Ti1 74.0(4) . . ?
Cl2 Ti3 Ti1 50.35(9) . . ?
B4 Ti3 Ti1 87.7(4) . . ?
Ti2 Ti3 Ti1 65.34(8) . . ?
B9 Ti3 H8 121.7(11) . . ?
C25 Ti3 H8 138.6(10) . . ?
C21 Ti3 H8 104.4(10) . . ?
C22 Ti3 H8 88(2) . . ?
B3 Ti3 H8 100(2) . . ?
C24 Ti3 H8 141(3) . . ?
C23 Ti3 H8 106(3) . . ?
B8 Ti3 H8 28.9(8) . . ?
Cl2 Ti3 H8 90(4) . . ?
B4 Ti3 H8 58(2) . . ?
Ti2 Ti3 H8 40(3) . . ?
Ti1 Ti3 H8 95(3) . . ?

loop_
_geom_bond_atom_site_label_1
_geom_bond_atom_site_label_2
_geom_bond_distance
_geom_bond_site_symmetry_2
_geom_bond_publ_flag
C1 C2 1.38(2) . ?
C1 C5 1.43(2) . ?
C1 C6 1.50(2) . ?
C1 Ti1 2.397(10) . ?
C2 C3 1.38(2) . ?
C2 C7 1.52(2) . ?
C2 Ti1 2.420(11) . ?
C3 C4 1.41(2) . ?
C3 C8 1.60(2) . ?
C3 Ti1 2.432(11) . ?
C4 C5 1.41(2) . ?
C4 C9 1.50(2) . ?
C4 Ti1 2.418(14) . ?
C5 C10 1.50(2) . ?
C5 Ti1 2.389(12) . ?
C6 H6A 0.9600 . ?
C6 H6B 0.9600 . ?
C6 H6C 0.9600 . ?
C7 H7A 0.9600 . ?
C7 H7B 0.9600 . ?
C7 H7C 0.9600 . ?
C8 H8A 0.9600 . ?
C8 H8B 0.9600 . ?
C8 H8C 0.9600 . ?
C9 H9A 0.9600 . ?
C9 H9B 0.9600 . ?
C9 H9C 0.9600 . ?
C10 H10A 0.9600 . ?
C10 H10B 0.9600 . ?
C10 H10C 0.9600 . ?
C11 C15 1.39(2) . ?
C11 C12 1.42(2) . ?
C11 C16 1.52(3) . ?
C11 Ti2 2.436(12) . ?
C12 C13 1.38(2) . ?
C12 C17 1.51(3) . ?
C12 Ti2 2.379(11) . ?
C13 C14 1.42(2) . ?
C13 C18 1.51(2) . ?
C13 Ti2 2.367(11) . ?
C14 C15 1.39(2) . ?
C14 C19 1.54(2) . ?
C14 Ti2 2.350(13) . ?
C15 C20 1.48(2) . ?
C15 Ti2 2.437(14) . ?
C16 H16A 0.9600 . ?
C16 H16B 0.9600 . ?
C16 H16C 0.9600 . ?
C17 H17A 0.9600 . ?
C17 H17B 0.9600 . ?
C17 H17C 0.9600 . ?
C18 H18A 0.9600 . ?
C18 H18B 0.9600 . ?
C18 H18C 0.9600 . ?
C19 H19A 0.9600 . ?
C19 H19B 0.9600 . ?
C19 H19C 0.9600 . ?
C20 H20A 0.9600 . ?
C20 H20B 0.9600 . ?
C20 H20C 0.9600 . ?
C21 C25 1.399(19) . ?
C21 C22 1.414(19) . ?
C21 C26 1.51(2) . ?
C21 Ti3 2.388(10) . ?
C22 C23 1.39(2) . ?
C22 C27 1.49(2) . ?
C22 Ti3 2.395(10) . ?
C23 C24 1.47(2) . ?
C23 C28 1.50(2) . ?
C23 Ti3 2.454(11) . ?
C24 C25 1.40(2) . ?
C24 C29 1.52(2) . ?
C24 Ti3 2.452(13) . ?
C25 C30 1.49(2) . ?
C25 Ti3 2.381(14) . ?
C26 H26A 0.9600 . ?
C26 H26B 0.9600 . ?
C26 H26C 0.9600 . ?
C27 H27A 0.9600 . ?
C27 H27B 0.9600 . ?
C27 H27C 0.9600 . ?
C28 H28A 0.9600 . ?
C28 H28B 0.9600 . ?
C28 H28C 0.9600 . ?
C29 H29A 0.9600 . ?
C29 H29B 0.9600 . ?
C29 H29C 0.9600 . ?
C30 H30A 0.9600 . ?
C30 H30B 0.9600 . ?
C30 H30C 0.9600 . ?
B1 B7 1.70(2) . ?
B1 B6 1.76(2) . ?
B1 B5 1.78(2) . ?
B1 B2 1.79(2) . ?
B1 Ti1 2.513(16) . ?
B1 H1 1.1000 . ?
B2 B9 1.61(2) . ?
B2 B6 1.74(2) . ?
B2 B3 1.79(2) . ?
B2 Ti1 2.494(17) . ?
B2 H2 1.1000 . ?
B3 B9 1.61(2) . ?
B3 B6 1.75(2) . ?
B3 B4 1.79(2) . ?
B3 Ti3 2.418(17) . ?
B3 H3 1.1000 . ?
B4 B8 1.69(2) . ?
B4 B5 1.82(2) . ?
B4 B6 1.83(2) . ?
B4 Ti3 2.529(16) . ?
B4 H4 1.1000 . ?
B5 B7 1.72(2) . ?
B5 B6 1.74(2) . ?
B5 B8 1.78(2) . ?
B5 H5 1.1000 . ?
B6 H6 1.1000 . ?
B7 B8 1.66(2) . ?
B7 Cl1 1.854(17) . ?
B7 Ti1 2.347(16) . ?
B7 Ti2 2.386(16) . ?
B8 Ti2 2.186(17) . ?
B8 Ti3 2.462(17) . ?
B8 H8 1.19(3) . ?
B9 Ti3 2.122(14) . ?
B9 Ti1 2.174(15) . ?
B9 H9 1.1000 . ?
Cl1 Ti2 2.382(5) . ?
Cl1 Ti1 2.543(5) . ?
Cl2 Ti2 2.407(4) . ?
Cl2 Ti1 2.419(4) . ?
Cl2 Ti3 2.463(4) . ?
Ti1 Ti3 3.073(3) . ?
Ti2 Ti3 3.026(3) . ?
Ti2 H8 1.95(13) . ?
Ti3 H8 2.17(13) . ?

loop_
_geom_torsion_atom_site_label_1
_geom_torsion_atom_site_label_2
_geom_torsion_atom_site_label_3
_geom_torsion_atom_site_label_4
_geom_torsion
_geom_torsion_site_symmetry_1
_geom_torsion_site_symmetry_2
_geom_torsion_site_symmetry_3
_geom_torsion_site_symmetry_4
_geom_torsion_publ_flag
C5 C1 C2 C3 -1.0(6) . . . . ?
C6 C1 C2 C3 175.0(9) . . . . ?
Ti1 C1 C2 C3 -65.9(4) . . . . ?
C5 C1 C2 C7 -176.7(9) . . . . ?
C6 C1 C2 C7 -0.7(11) . . . . ?
Ti1 C1 C2 C7 118.4(8) . . . . ?
C5 C1 C2 Ti1 64.9(6) . . . . ?
C6 C1 C2 Ti1 -119.1(9) . . . . ?
C1 C2 C3 C4 1.2(7) . . . . ?
C7 C2 C3 C4 176.9(10) . . . . ?
Ti1 C2 C3 C4 -63.7(7) . . . . ?
C1 C2 C3 C8 -174.8(8) . . . . ?
C7 C2 C3 C8 1.0(11) . . . . ?
Ti1 C2 C3 C8 120.4(8) . . . . ?
C1 C2 C3 Ti1 64.9(4) . . . . ?
C7 C2 C3 Ti1 -119.4(8) . . . . ?
C2 C3 C4 C5 -0.9(11) . . . . ?
C8 C3 C4 C5 175.2(9) . . . . ?
Ti1 C3 C4 C5 -64.9(8) . . . . ?
C2 C3 C4 C9 -175.8(10) . . . . ?
C8 C3 C4 C9 0.3(17) . . . . ?
Ti1 C3 C4 C9 120.3(13) . . . . ?
C2 C3 C4 Ti1 63.9(5) . . . . ?
C8 C3 C4 Ti1 -119.9(9) . . . . ?
C3 C4 C5 C1 0.3(12) . . . . ?
C9 C4 C5 C1 175.0(12) . . . . ?
Ti1 C4 C5 C1 -65.8(7) . . . . ?
C3 C4 C5 C10 -175.1(11) . . . . ?
C9 C4 C5 C10 0(2) . . . . ?
Ti1 C4 C5 C10 118.7(12) . . . . ?
C3 C4 C5 Ti1 66.1(8) . . . . ?
C9 C4 C5 Ti1 -119.2(14) . . . . ?
C2 C1 C5 C4 0.4(10) . . . . ?
C6 C1 C5 C4 -175.7(10) . . . . ?
Ti1 C1 C5 C4 66.6(8) . . . . ?
C2 C1 C5 C10 175.9(10) . . . . ?
C6 C1 C5 C10 -0.3(16) . . . . ?
Ti1 C1 C5 C10 -117.9(12) . . . . ?
C2 C1 C5 Ti1 -66.2(5) . . . . ?
C6 C1 C5 Ti1 117.6(9) . . . . ?
C15 C11 C12 C13 -0.4(6) . . . . ?
C16 C11 C12 C13 179.1(9) . . . . ?
Ti2 C11 C12 C13 -65.2(4) . . . . ?
C15 C11 C12 C17 -175.5(10) . . . . ?
C16 C11 C12 C17 4.1(12) . . . . ?
Ti2 C11 C12 C17 119.7(9) . . . . ?
C15 C11 C12 Ti2 64.8(7) . . . . ?
C16 C11 C12 Ti2 -115.6(9) . . . . ?
C11 C12 C13 C14 2.2(6) . . . . ?
C17 C12 C13 C14 177.1(10) . . . . ?
Ti2 C12 C13 C14 -64.6(6) . . . . ?
C11 C12 C13 C18 -178.2(9) . . . . ?
C17 C12 C13 C18 -3.2(12) . . . . ?
Ti2 C12 C13 C18 115.0(9) . . . . ?
C11 C12 C13 Ti2 66.8(4) . . . . ?
C17 C12 C13 Ti2 -118.2(9) . . . . ?
C12 C13 C14 C15 -3.2(10) . . . . ?
C18 C13 C14 C15 177.2(10) . . . . ?
Ti2 C13 C14 C15 -69.1(9) . . . . ?
C12 C13 C14 C19 -174.6(10) . . . . ?
C18 C13 C14 C19 5.8(17) . . . . ?
Ti2 C13 C14 C19 119.5(12) . . . . ?
C12 C13 C14 Ti2 65.9(5) . . . . ?
C18 C13 C14 Ti2 -113.8(10) . . . . ?
C12 C11 C15 C14 -1.6(10) . . . . ?
C16 C11 C15 C14 178.9(10) . . . . ?
Ti2 C11 C15 C14 61.4(8) . . . . ?
C12 C11 C15 C20 175.6(10) . . . . ?
C16 C11 C15 C20 -4.0(17) . . . . ?
Ti2 C11 C15 C20 -121.5(12) . . . . ?
C12 C11 C15 Ti2 -63.0(5) . . . . ?
C16 C11 C15 Ti2 117.5(9) . . . . ?
C13 C14 C15 C11 2.9(12) . . . . ?
C19 C14 C15 C11 174.2(11) . . . . ?
Ti2 C14 C15 C11 -63.8(8) . . . . ?
C13 C14 C15 C20 -174.1(12) . . . . ?
C19 C14 C15 C20 -3(2) . . . . ?
Ti2 C14 C15 C20 119.2(13) . . . . ?
C13 C14 C15 Ti2 66.8(8) . . . . ?
C19 C14 C15 Ti2 -122.0(13) . . . . ?
C25 C21 C22 C23 -3.0(7) . . . . ?
C26 C21 C22 C23 174.2(8) . . . . ?
Ti3 C21 C22 C23 -67.6(4) . . . . ?
C25 C21 C22 C27 179.3(10) . . . . ?
C26 C21 C22 C27 -3.6(11) . . . . ?
Ti3 C21 C22 C27 114.7(8) . . . . ?
C25 C21 C22 Ti3 64.6(7) . . . . ?
C26 C21 C22 Ti3 -118.2(8) . . . . ?
C21 C22 C23 C24 1.3(6) . . . . ?
C27 C22 C23 C24 179.1(10) . . . . ?
Ti3 C22 C23 C24 -64.2(6) . . . . ?
C21 C22 C23 C28 -175.5(9) . . . . ?
C27 C22 C23 C28 2.3(11) . . . . ?
Ti3 C22 C23 C28 119.0(9) . . . . ?
C21 C22 C23 Ti3 65.5(4) . . . . ?
C27 C22 C23 Ti3 -116.7(8) . . . . ?
C22 C23 C24 C25 0.8(11) . . . . ?
C28 C23 C24 C25 177.8(10) . . . . ?
Ti3 C23 C24 C25 -62.4(9) . . . . ?
C22 C23 C24 C29 -174.1(11) . . . . ?
C28 C23 C24 C29 2.9(18) . . . . ?
Ti3 C23 C24 C29 122.7(13) . . . . ?
C22 C23 C24 Ti3 63.2(5) . . . . ?
C28 C23 C24 Ti3 -119.8(9) . . . . ?
C23 C24 C25 C21 -2.7(13) . . . . ?
C29 C24 C25 C21 172.2(12) . . . . ?
Ti3 C24 C25 C21 -66.6(8) . . . . ?
C23 C24 C25 C30 -173.5(11) . . . . ?
C29 C24 C25 C30 1(2) . . . . ?
Ti3 C24 C25 C30 122.7(14) . . . . ?
C23 C24 C25 Ti3 63.9(8) . . . . ?
C29 C24 C25 Ti3 -121.2(14) . . . . ?
C22 C21 C25 C24 3.5(11) . . . . ?
C26 C21 C25 C24 -173.6(10) . . . . ?
Ti3 C21 C25 C24 68.4(9) . . . . ?
C22 C21 C25 C30 174.6(10) . . . . ?
C26 C21 C25 C30 -2.6(18) . . . . ?
Ti3 C21 C25 C30 -120.5(13) . . . . ?
C22 C21 C25 Ti3 -64.9(5) . . . . ?
C26 C21 C25 Ti3 118.0(9) . . . . ?
B7 B1 B2 B9 5.6(19) . . . . ?
B6 B1 B2 B9 98.9(13) . . . . ?
B5 B1 B2 B9 70.3(16) . . . . ?
Ti1 B1 B2 B9 -40.0(10) . . . . ?
B7 B1 B2 B6 -93.3(13) . . . . ?
B5 B1 B2 B6 -28.6(11) . . . . ?
Ti1 B1 B2 B6 -138.9(9) . . . . ?
B7 B1 B2 B3 -54.0(15) . . . . ?
B6 B1 B2 B3 39.3(11) . . . . ?
B5 B1 B2 B3 10.7(15) . . . . ?
Ti1 B1 B2 B3 -99.6(9) . . . . ?
B7 B1 B2 Ti1 45.6(11) . . . . ?
B6 B1 B2 Ti1 138.9(9) . . . . ?
B5 B1 B2 Ti1 110.3(11) . . . . ?
B6 B2 B3 B9 148.9(13) . . . . ?
B1 B2 B3 B9 109.5(13) . . . . ?
Ti1 B2 B3 B9 37.1(9) . . . . ?
B9 B2 B3 B6 -148.9(13) . . . . ?
B1 B2 B3 B6 -39.4(11) . . . . ?
Ti1 B2 B3 B6 -111.8(11) . . . . ?
B9 B2 B3 B4 -110.4(14) . . . . ?
B6 B2 B3 B4 38.5(11) . . . . ?
B1 B2 B3 B4 -1.0(15) . . . . ?
Ti1 B2 B3 B4 -73.3(12) . . . . ?
B9 B2 B3 Ti3 -34.2(10) . . . . ?
B6 B2 B3 Ti3 114.7(10) . . . . ?
B1 B2 B3 Ti3 75.3(11) . . . . ?
Ti1 B2 B3 Ti3 2.9(10) . . . . ?
B9 B3 B4 B8 -4.0(19) . . . . ?
B6 B3 B4 B8 93.9(14) . . . . ?
B2 B3 B4 B8 56.9(17) . . . . ?
Ti3 B3 B4 B8 -44.5(11) . . . . ?
B9 B3 B4 B5 -69.7(16) . . . . ?
B6 B3 B4 B5 28.2(11) . . . . ?
B2 B3 B4 B5 -8.7(16) . . . . ?
Ti3 B3 B4 B5 -110.2(10) . . . . ?
B9 B3 B4 B6 -97.9(14) . . . . ?
B2 B3 B4 B6 -36.9(11) . . . . ?
Ti3 B3 B4 B6 -138.4(10) . . . . ?
B9 B3 B4 Ti3 40.5(10) . . . . ?
B6 B3 B4 Ti3 138.4(10) . . . . ?
B2 B3 B4 Ti3 101.4(11) . . . . ?
B6 B1 B5 B7 -136.1(12) . . . . ?
B2 B1 B5 B7 -107.6(13) . . . . ?
Ti1 B1 B5 B7 -32.2(10) . . . . ?
B7 B1 B5 B6 136.1(12) . . . . ?
B2 B1 B5 B6 28.5(11) . . . . ?
Ti1 B1 B5 B6 103.9(11) . . . . ?
B7 B1 B5 B8 33.8(11) . . . . ?
B6 B1 B5 B8 -102.3(13) . . . . ?
B2 B1 B5 B8 -73.8(14) . . . . ?
Ti1 B1 B5 B8 1.6(14) . . . . ?
B7 B1 B5 B4 91.8(12) . . . . ?
B6 B1 B5 B4 -44.3(10) . . . . ?
B2 B1 B5 B4 -15.8(15) . . . . ?
Ti1 B1 B5 B4 59.6(13) . . . . ?
B8 B4 B5 B7 -39.1(11) . . . . ?
B3 B4 B5 B7 74.0(14) . . . . ?
B6 B4 B5 B7 102.5(12) . . . . ?
Ti3 B4 B5 B7 3.2(13) . . . . ?
B8 B4 B5 B6 -141.6(12) . . . . ?
B3 B4 B5 B6 -28.5(11) . . . . ?
Ti3 B4 B5 B6 -99.3(11) . . . . ?
B3 B4 B5 B8 113.1(13) . . . . ?
B6 B4 B5 B8 141.6(12) . . . . ?
Ti3 B4 B5 B8 42.2(9) . . . . ?
B8 B4 B5 B1 -98.3(12) . . . . ?
B3 B4 B5 B1 14.7(15) . . . . ?
B6 B4 B5 B1 43.2(11) . . . . ?
Ti3 B4 B5 B1 -56.1(13) . . . . ?
B9 B2 B6 B5 -77.3(16) . . . . ?
B1 B2 B6 B5 30.5(12) . . . . ?
B3 B2 B6 B5 -104.4(13) . . . . ?
Ti1 B2 B6 B5 -12.7(15) . . . . ?
B9 B2 B6 B3 27.1(12) . . . . ?
B1 B2 B6 B3 134.9(12) . . . . ?
Ti1 B2 B6 B3 91.7(10) . . . . ?
B9 B2 B6 B1 -107.8(14) . . . . ?
B3 B2 B6 B1 -134.9(12) . . . . ?
Ti1 B2 B6 B1 -43.2(10) . . . . ?
B9 B2 B6 B4 -10.5(17) . . . . ?
B1 B2 B6 B4 97.3(13) . . . . ?
B3 B2 B6 B4 -37.6(11) . . . . ?
Ti1 B2 B6 B4 54.1(14) . . . . ?
B7 B5 B6 B2 7.0(16) . . . . ?
B8 B5 B6 B2 66.4(15) . . . . ?
B1 B5 B6 B2 -30.6(12) . . . . ?
B4 B5 B6 B2 99.2(13) . . . . ?
B7 B5 B6 B3 -61.7(15) . . . . ?
B8 B5 B6 B3 -2.4(16) . . . . ?
B1 B5 B6 B3 -99.3(13) . . . . ?
B4 B5 B6 B3 30.4(11) . . . . ?
B7 B5 B6 B1 37.6(11) . . . . ?
B8 B5 B6 B1 97.0(12) . . . . ?
B4 B5 B6 B1 129.8(11) . . . . ?
B7 B5 B6 B4 -92.2(12) . . . . ?
B8 B5 B6 B4 -32.8(10) . . . . ?
B1 B5 B6 B4 -129.8(11) . . . . ?
B9 B3 B6 B2 -26.9(11) . . . . ?
B4 B3 B6 B2 -138.3(12) . . . . ?
Ti3 B3 B6 B2 -91.9(11) . . . . ?
B9 B3 B6 B5 80.4(15) . . . . ?
B4 B3 B6 B5 -30.9(12) . . . . ?
B2 B3 B6 B5 107.4(14) . . . . ?
Ti3 B3 B6 B5 15.5(16) . . . . ?
B9 B3 B6 B1 14.3(16) . . . . ?
B4 B3 B6 B1 -97.1(12) . . . . ?
B2 B3 B6 B1 41.2(11) . . . . ?
Ti3 B3 B6 B1 -50.7(14) . . . . ?
B9 B3 B6 B4 111.4(13) . . . . ?
B2 B3 B6 B4 138.3(12) . . . . ?
Ti3 B3 B6 B4 46.4(10) . . . . ?
B7 B1 B6 B2 110.4(12) . . . . ?
B5 B1 B6 B2 148.6(12) . . . . ?
Ti1 B1 B6 B2 42.1(9) . . . . ?
B7 B1 B6 B5 -38.1(11) . . . . ?
B2 B1 B6 B5 -148.6(12) . . . . ?
Ti1 B1 B6 B5 -106.5(11) . . . . ?
B7 B1 B6 B3 69.1(14) . . . . ?
B5 B1 B6 B3 107.3(13) . . . . ?
B2 B1 B6 B3 -41.3(11) . . . . ?
Ti1 B1 B6 B3 0.8(14) . . . . ?
B7 B1 B6 B4 6.3(14) . . . . ?
B5 B1 B6 B4 44.4(11) . . . . ?
B2 B1 B6 B4 -104.2(12) . . . . ?
Ti1 B1 B6 B4 -62.1(13) . . . . ?
B8 B4 B6 B2 -74.5(15) . . . . ?
B3 B4 B6 B2 38.4(12) . . . . ?
B5 B4 B6 B2 -109.1(13) . . . . ?
Ti3 B4 B6 B2 -1.9(15) . . . . ?
B8 B4 B6 B5 34.6(12) . . . . ?
B3 B4 B6 B5 147.6(13) . . . . ?
Ti3 B4 B6 B5 107.3(11) . . . . ?
B8 B4 B6 B3 -112.9(13) . . . . ?
B5 B4 B6 B3 -147.6(13) . . . . ?
Ti3 B4 B6 B3 -40.3(9) . . . . ?
B8 B4 B6 B1 -9.7(15) . . . . ?
B3 B4 B6 B1 103.2(13) . . . . ?
B5 B4 B6 B1 -44.3(10) . . . . ?
Ti3 B4 B6 B1 62.9(13) . . . . ?
B6 B1 B7 B8 -0.8(16) . . . . ?
B5 B1 B7 B8 -38.9(12) . . . . ?
B2 B1 B7 B8 61.4(17) . . . . ?
Ti1 B1 B7 B8 108.9(11) . . . . ?
B6 B1 B7 B5 38.0(11) . . . . ?
B2 B1 B7 B5 100.2(14) . . . . ?
Ti1 B1 B7 B5 147.8(10) . . . . ?
B6 B1 B7 Cl1 -171.7(10) . . . . ?
B5 B1 B7 Cl1 150.3(13) . . . . ?
B2 B1 B7 Cl1 -109.5(13) . . . . ?
Ti1 B1 B7 Cl1 -62.0(8) . . . . ?
B6 B1 B7 Ti1 -109.7(10) . . . . ?
B5 B1 B7 Ti1 -147.8(9) . . . . ?
B2 B1 B7 Ti1 -47.5(11) . . . . ?
B6 B1 B7 Ti2 -75(3) . . . . ?
B5 B1 B7 Ti2 -113(3) . . . . ?
B2 B1 B7 Ti2 -13(4) . . . . ?
Ti1 B1 B7 Ti2 35(3) . . . . ?
B6 B5 B7 B8 101.6(13) . . . . ?
B1 B5 B7 B8 140.0(12) . . . . ?
B4 B5 B7 B8 38.7(11) . . . . ?
B6 B5 B7 B1 -38.4(11) . . . . ?
B8 B5 B7 B1 -140.0(12) . . . . ?
B4 B5 B7 B1 -101.3(11) . . . . ?
B6 B5 B7 Cl1 -135(2) . . . . ?
B8 B5 B7 Cl1 124(3) . . . . ?
B1 B5 B7 Cl1 -96(3) . . . . ?
B4 B5 B7 Cl1 162(2) . . . . ?
B6 B5 B7 Ti1 2.0(16) . . . . ?
B8 B5 B7 Ti1 -99.6(13) . . . . ?
B1 B5 B7 Ti1 40.3(11) . . . . ?
B4 B5 B7 Ti1 -60.9(14) . . . . ?
B6 B5 B7 Ti2 119.0(11) . . . . ?
B8 B5 B7 Ti2 17.4(11) . . . . ?
B1 B5 B7 Ti2 157.4(12) . . . . ?
B4 B5 B7 Ti2 56.1(14) . . . . ?
B1 B7 B8 B4 -5.5(16) . . . . ?
B5 B7 B8 B4 -44.1(12) . . . . ?
Cl1 B7 B8 B4 164.1(11) . . . . ?
Ti1 B7 B8 B4 77.4(13) . . . . ?
Ti2 B7 B8 B4 152.2(12) . . . . ?
B1 B7 B8 B5 38.7(12) . . . . ?
Cl1 B7 B8 B5 -151.8(15) . . . . ?
Ti1 B7 B8 B5 121.6(11) . . . . ?
Ti2 B7 B8 B5 -163.6(10) . . . . ?
B1 B7 B8 Ti2 -157.7(11) . . . . ?
B5 B7 B8 Ti2 163.6(10) . . . . ?
Cl1 B7 B8 Ti2 11.9(12) . . . . ?
Ti1 B7 B8 Ti2 -74.8(8) . . . . ?
B1 B7 B8 Ti3 -80.2(12) . . . . ?
B5 B7 B8 Ti3 -118.9(11) . . . . ?
Cl1 B7 B8 Ti3 89.4(13) . . . . ?
Ti1 B7 B8 Ti3 2.7(11) . . . . ?
Ti2 B7 B8 Ti3 77.5(6) . . . . ?
B3 B4 B8 B7 -53.2(16) . . . . ?
B5 B4 B8 B7 42.4(11) . . . . ?
B6 B4 B8 B7 9.2(15) . . . . ?
Ti3 B4 B8 B7 -96.7(10) . . . . ?
B3 B4 B8 B5 -95.6(13) . . . . ?
B6 B4 B8 B5 -33.1(11) . . . . ?
Ti3 B4 B8 B5 -139.0(9) . . . . ?
B3 B4 B8 Ti2 38(3) . . . . ?
B5 B4 B8 Ti2 133(3) . . . . ?
B6 B4 B8 Ti2 100(3) . . . . ?
Ti3 B4 B8 Ti2 -6(2) . . . . ?
B3 B4 B8 Ti3 43.4(11) . . . . ?
B5 B4 B8 Ti3 139.0(9) . . . . ?
B6 B4 B8 Ti3 105.9(10) . . . . ?
B6 B5 B8 B7 -96.8(13) . . . . ?
B1 B5 B8 B7 -34.4(11) . . . . ?
B4 B5 B8 B7 -131.9(13) . . . . ?
B7 B5 B8 B4 131.9(13) . . . . ?
B6 B5 B8 B4 35.1(11) . . . . ?
B1 B5 B8 B4 97.5(12) . . . . ?
B7 B5 B8 Ti2 -21.7(13) . . . . ?
B6 B5 B8 Ti2 -118.5(14) . . . . ?
B1 B5 B8 Ti2 -56.0(18) . . . . ?
B4 B5 B8 Ti2 -153.5(16) . . . . ?
B7 B5 B8 Ti3 85.4(11) . . . . ?
B6 B5 B8 Ti3 -11.4(15) . . . . ?
B1 B5 B8 Ti3 51.0(14) . . . . ?
B4 B5 B8 Ti3 -46.5(10) . . . . ?
B6 B2 B9 B3 -28.1(12) . . . . ?
B1 B2 B9 B3 -92.8(13) . . . . ?
Ti1 B2 B9 B3 -137.2(10) . . . . ?
B6 B2 B9 Ti3 24.9(19) . . . . ?
B1 B2 B9 Ti3 -39.8(18) . . . . ?
B3 B2 B9 Ti3 53.0(13) . . . . ?
Ti1 B2 B9 Ti3 -84.2(11) . . . . ?
B6 B2 B9 Ti1 109.1(11) . . . . ?
B1 B2 B9 Ti1 44.4(12) . . . . ?
B3 B2 B9 Ti1 137.2(10) . . . . ?
B6 B3 B9 B2 27.8(12) . . . . ?
B4 B3 B9 B2 95.5(14) . . . . ?
Ti3 B3 B9 B2 141.3(11) . . . . ?
B6 B3 B9 Ti3 -113.5(10) . . . . ?
B4 B3 B9 Ti3 -45.8(11) . . . . ?
B2 B3 B9 Ti3 -141.3(11) . . . . ?
B6 B3 B9 Ti1 -30.0(17) . . . . ?
B4 B3 B9 Ti1 37.7(17) . . . . ?
B2 B3 B9 Ti1 -57.8(12) . . . . ?
Ti3 B3 B9 Ti1 83.5(10) . . . . ?
B8 B7 Cl1 Ti2 -11.4(12) . . . . ?
B1 B7 Cl1 Ti2 157.9(12) . . . . ?
B5 B7 Cl1 Ti2 -120(3) . . . . ?
Ti1 B7 Cl1 Ti2 95.1(3) . . . . ?
B8 B7 Cl1 Ti1 -106.6(14) . . . . ?
B1 B7 Cl1 Ti1 62.7(10) . . . . ?
B5 B7 Cl1 Ti1 145(3) . . . . ?
Ti2 B7 Cl1 Ti1 -95.1(3) . . . . ?
